data_1515834
loop_
_publ_author_name
'Siemeling, Ulrich'
'F\"arber, Christian'
'Bruhn, Clemens'
'Leibold, Michael'
'Selent, Detlef'
'Baumann, Wolfgang'
'von Hopffgarten, Moritz'
'Goedecke, Catharina'
'Frenking, Gernot'

_publ_section_title
;
 N-heterocyclic carbenes which readily add ammonia, carbon monoxide and
 other small molecules,
;
_journal_issue 6
_journal_name_full 'Chemical Science'
_journal_page_first 697
_journal_paper_doi 10.1039/c0sc00451k
_journal_volume 1
_journal_year 2010
_chemical_formula_moiety 'C25 H36 Fe N2 O2'
_chemical_formula_sum 'C25 H36 Fe N2 O2'
_chemical_formula_weight 452.41
_chemical_name_systematic
;
?
;
_space_group_IT_number 14
_symmetry_cell_setting monoclinic
_symmetry_Int_Tables_number 14
_symmetry_space_group_name_Hall '-P 2ybc'
_symmetry_space_group_name_H-M 'P 1 21/c 1'
_atom_sites_solution_hydrogens geom
_atom_sites_solution_primary direct
_atom_sites_solution_secondary difmap
_audit_creation_method SHELXL-97
_cell_angle_alpha 90.00
_cell_angle_beta 97.616(10)
_cell_angle_gamma 90.00
_cell_formula_units_Z 4
_cell_length_a 12.1007(16)
_cell_length_b 17.090(2)
_cell_length_c 11.5086(13)
_cell_measurement_reflns_used 6211
_cell_measurement_temperature 203(2)
_cell_measurement_theta_max 24.96
_cell_measurement_theta_min 1.69
_cell_volume 2359.0(5)
_computing_structure_refinement 'SHELXL-97 (Sheldrick, 1997)'
_computing_structure_solution 'SHELXS-97 (Sheldrick, 1990)'
_diffrn_ambient_temperature 203(2)
_diffrn_detector 'image plate (34 cm diameter)'
_diffrn_detector_area_resol_mean 6.67
_diffrn_detector_type STOE
_diffrn_measured_fraction_theta_full 0.999
_diffrn_measured_fraction_theta_max 0.999
_diffrn_measurement_details ' 92 frames, detector distance = 135 mm'
_diffrn_measurement_device '2-circle goniometer'
_diffrn_measurement_device_type 'STOE IPDS 2'
_diffrn_measurement_method 'rotation method'
_diffrn_radiation_collimation '0.5 mm diameter, multiple pinhole'
_diffrn_radiation_monochromator 'plane graphite'
_diffrn_radiation_polarisn_norm 0
_diffrn_radiation_type 'Mo K\a'
_diffrn_radiation_wavelength 0.71073
_diffrn_reflns_av_R_equivalents 0.0755
_diffrn_reflns_av_sigmaI/netI 0.1000
_diffrn_reflns_limit_h_max 14
_diffrn_reflns_limit_h_min -14
_diffrn_reflns_limit_k_max 20
_diffrn_reflns_limit_k_min -19
_diffrn_reflns_limit_l_max 13
_diffrn_reflns_limit_l_min -10
_diffrn_reflns_number 11142
_diffrn_reflns_theta_full 25.00
_diffrn_reflns_theta_max 25.00
_diffrn_reflns_theta_min 1.70
_diffrn_source 'sealed X-ray tube, 12 x 0.4 mm long-fine focus'
_diffrn_source_current 30
_diffrn_source_power 1.50
_diffrn_source_voltage 50
_diffrn_standards_decay_% none
_exptl_absorpt_coefficient_mu 0.662
_exptl_absorpt_correction_T_max 0.9616
_exptl_absorpt_correction_T_min 0.8764
_exptl_absorpt_correction_type integration
_exptl_absorpt_process_details 'X-red ver. 1.31 (stoe & Cie. 2005)'
_exptl_crystal_colour yellow
_exptl_crystal_density_diffrn 1.274
_exptl_crystal_density_method 'not measured'
_exptl_crystal_description needle
_exptl_crystal_F_000 968
_exptl_crystal_size_max 0.29
_exptl_crystal_size_mid 0.10
_exptl_crystal_size_min 0.06
_refine_diff_density_max 0.398
_refine_diff_density_min -0.243
_refine_diff_density_rms 0.041
_refine_ls_extinction_method none
_refine_ls_goodness_of_fit_ref 0.829
_refine_ls_hydrogen_treatment constr
_refine_ls_matrix_type full
_refine_ls_number_parameters 278
_refine_ls_number_reflns 4155
_refine_ls_number_restraints 0
_refine_ls_restrained_S_all 0.829
_refine_ls_R_factor_all 0.1129
_refine_ls_R_factor_gt 0.0474
_refine_ls_shift/su_max 0.001
_refine_ls_shift/su_mean 0.000
_refine_ls_structure_factor_coef Fsqd
_refine_ls_weighting_details 'calc w=1/[\s^2^(Fo^2^)+(0.0189P)^2^+0.0000P] where P=(Fo^2^+2Fc^2^)/3'
_refine_ls_weighting_scheme calc
_refine_ls_wR_factor_gt 0.0599
_refine_ls_wR_factor_ref 0.0719
_reflns_number_gt 2151
_reflns_number_total 4155
_reflns_threshold_expression >2sigma(I)
_cod_data_source_file c0sc00451k.txt
_cod_data_source_block i0765
_cod_original_sg_symbol_H-M 'P 21/c'
_cod_database_code 1515834

loop_
_symmetry_equiv_pos_as_xyz
'x, y, z'
'-x, y+1/2, -z+1/2'
'-x, -y, -z'
'x, -y-1/2, z-1/2'

loop_
_atom_site_label
_atom_site_type_symbol
_atom_site_fract_x
_atom_site_fract_y
_atom_site_fract_z
_atom_site_U_iso_or_equiv
_atom_site_adp_type
_atom_site_occupancy
_atom_site_symmetry_multiplicity
_atom_site_calc_flag
_atom_site_refinement_flags
C1 C 0.2270(2) 0.12544(18) 0.1970(3) 0.0439(8) Uani 1 1 d .
C2 C 0.1112(3) 0.16346(19) 0.1770(3) 0.0513(9) Uani 1 1 d .
H2A H 0.0508 0.1297 0.1383 0.062 Uiso 1 1 calc R
C3 C 0.2010(3) 0.18469(19) 0.1022(3) 0.0517(8) Uani 1 1 d .
H3B H 0.1918 0.1661 0.0210 0.062 Uiso 1 1 calc R
H3A H 0.2360 0.2363 0.1141 0.062 Uiso 1 1 calc R
C4 C 0.0757(3) 0.2239(2) 0.2571(3) 0.0540(9) Uani 1 1 d .
C5 C -0.0699(3) 0.2574(3) 0.3679(4) 0.0840(13) Uani 1 1 d .
H5A H -0.0786 0.3082 0.3302 0.101 Uiso 1 1 calc R
H5B H -0.0201 0.2620 0.4409 0.101 Uiso 1 1 calc R
H5C H -0.1421 0.2388 0.3841 0.101 Uiso 1 1 calc R
C6 C 0.2957(3) 0.11257(18) 0.4058(3) 0.0465(8) Uani 1 1 d .
C7 C 0.3747(3) 0.0619(2) 0.4718(3) 0.0525(9) Uani 1 1 d .
H7A H 0.4455 0.0492 0.4523 0.063 Uiso 1 1 calc R
C8 C 0.3292(3) 0.0341(2) 0.5714(3) 0.0605(10) Uani 1 1 d .
H8A H 0.3642 -0.0001 0.6288 0.073 Uiso 1 1 calc R
C9 C 0.2226(3) 0.0665(2) 0.5690(3) 0.0609(10) Uani 1 1 d .
H9A H 0.1734 0.0575 0.6244 0.073 Uiso 1 1 calc R
C10 C 0.2014(3) 0.1154(2) 0.4686(3) 0.0544(9) Uani 1 1 d .
H10A H 0.1362 0.1448 0.4471 0.065 Uiso 1 1 calc R
C11 C 0.2010(2) -0.0131(2) 0.2434(3) 0.0492(8) Uani 1 1 d .
C12 C 0.2714(3) -0.07317(19) 0.2970(3) 0.0569(9) Uani 1 1 d .
H12A H 0.3434 -0.0849 0.2799 0.068 Uiso 1 1 calc R
C13 C 0.2150(4) -0.1124(2) 0.3804(3) 0.0679(11) Uani 1 1 d .
H13A H 0.2434 -0.1540 0.4288 0.082 Uiso 1 1 calc R
C14 C 0.1098(3) -0.0784(2) 0.3781(3) 0.0691(11) Uani 1 1 d .
H14A H 0.0552 -0.0937 0.4244 0.083 Uiso 1 1 calc R
C15 C 0.0990(3) -0.0169(2) 0.2946(3) 0.0598(10) Uani 1 1 d .
H15A H 0.0363 0.0154 0.2760 0.072 Uiso 1 1 calc R
C16 C 0.4206(2) 0.16147(18) 0.2705(3) 0.0451(8) Uani 1 1 d .
H16B H 0.4186 0.1654 0.1853 0.054 Uiso 1 1 calc R
H16A H 0.4639 0.1147 0.2962 0.054 Uiso 1 1 calc R
C17 C 0.4826(3) 0.23336(19) 0.3269(3) 0.0476(8) Uani 1 1 d .
C18 C 0.4239(3) 0.3084(2) 0.2787(3) 0.0630(10) Uani 1 1 d .
H18A H 0.3477 0.3085 0.2963 0.076 Uiso 1 1 calc R
H18B H 0.4238 0.3106 0.1944 0.076 Uiso 1 1 calc R
H18C H 0.4631 0.3536 0.3148 0.076 Uiso 1 1 calc R
C19 C 0.6006(3) 0.2307(2) 0.2941(3) 0.0606(10) Uani 1 1 d .
H19A H 0.5972 0.2290 0.2094 0.073 Uiso 1 1 calc R
H19B H 0.6384 0.1843 0.3279 0.073 Uiso 1 1 calc R
H19C H 0.6411 0.2769 0.3241 0.073 Uiso 1 1 calc R
C20 C 0.4889(3) 0.2342(2) 0.4610(3) 0.0671(11) Uani 1 1 d .
H20A H 0.5251 0.1867 0.4930 0.081 Uiso 1 1 calc R
H20B H 0.4142 0.2369 0.4825 0.081 Uiso 1 1 calc R
H20C H 0.5315 0.2793 0.4923 0.081 Uiso 1 1 calc R
C21 C 0.3091(2) 0.02161(17) 0.0821(3) 0.0454(8) Uani 1 1 d .
H21B H 0.3668 -0.0101 0.1276 0.054 Uiso 1 1 calc R
H21A H 0.3449 0.0692 0.0578 0.054 Uiso 1 1 calc R
C22 C 0.2625(3) -0.02445(17) -0.0285(3) 0.0456(8) Uani 1 1 d .
C23 C 0.3612(3) -0.0413(2) -0.0964(3) 0.0664(10) Uani 1 1 d .
H23A H 0.4160 -0.0729 -0.0484 0.080 Uiso 1 1 calc R
H23B H 0.3949 0.0077 -0.1157 0.080 Uiso 1 1 calc R
H23C H 0.3347 -0.0693 -0.1681 0.080 Uiso 1 1 calc R
C24 C 0.2082(3) -0.10089(19) -0.0004(3) 0.0628(10) Uani 1 1 d .
H24A H 0.1433 -0.0901 0.0382 0.075 Uiso 1 1 calc R
H24B H 0.2610 -0.1320 0.0511 0.075 Uiso 1 1 calc R
H24C H 0.1857 -0.1295 -0.0724 0.075 Uiso 1 1 calc R
C25 C 0.1774(3) 0.0252(2) -0.1062(3) 0.0652(11) Uani 1 1 d .
H25C H 0.1503 -0.0038 -0.1767 0.078 Uiso 1 1 calc R
H25B H 0.2124 0.0732 -0.1272 0.078 Uiso 1 1 calc R
H25A H 0.1154 0.0375 -0.0639 0.078 Uiso 1 1 calc R
N1 N 0.30560(19) 0.15032(14) 0.2968(2) 0.0429(6) Uani 1 1 d .
N2 N 0.22588(19) 0.04414(15) 0.1591(2) 0.0446(6) Uani 1 1 d .
O1 O 0.1228(2) 0.28355(14) 0.2886(2) 0.0696(7) Uani 1 1 d .
O2 O -0.02380(19) 0.20264(14) 0.2913(2) 0.0670(7) Uani 1 1 d .
Fe1 Fe 0.23177(4) 0.00407(3) 0.41830(4) 0.05064(14) Uani 1 1 d .

loop_
_atom_site_aniso_label
_atom_site_aniso_U_11
_atom_site_aniso_U_22
_atom_site_aniso_U_33
_atom_site_aniso_U_23
_atom_site_aniso_U_13
_atom_site_aniso_U_12
C1 0.0501(18) 0.045(2) 0.036(2) 0.0025(16) 0.0062(15) 0.0054(15)
C2 0.055(2) 0.050(2) 0.047(2) -0.0023(17) 0.0007(16) 0.0067(16)
C3 0.058(2) 0.052(2) 0.045(2) 0.0033(18) 0.0081(16) 0.0048(16)
C4 0.054(2) 0.058(2) 0.049(2) 0.003(2) 0.0013(18) 0.0127(19)
C5 0.067(3) 0.103(3) 0.086(3) -0.016(3) 0.022(2) 0.025(2)
C6 0.050(2) 0.047(2) 0.042(2) 0.0000(17) 0.0073(17) 0.0029(16)
C7 0.055(2) 0.058(2) 0.045(2) 0.0092(18) 0.0091(17) 0.0058(17)
C8 0.071(2) 0.064(2) 0.047(2) 0.0142(19) 0.0071(18) 0.0005(19)
C9 0.073(2) 0.067(2) 0.046(2) 0.004(2) 0.021(2) 0.000(2)
C10 0.061(2) 0.058(2) 0.045(2) 0.0056(19) 0.0127(18) 0.0033(18)
C11 0.0550(18) 0.047(2) 0.045(2) 0.0001(18) 0.0048(15) -0.0044(17)
C12 0.071(2) 0.050(2) 0.052(2) 0.0046(19) 0.0121(19) 0.0007(18)
C13 0.087(3) 0.067(3) 0.049(3) 0.015(2) 0.007(2) -0.008(2)
C14 0.075(3) 0.083(3) 0.050(3) 0.009(2) 0.012(2) -0.026(2)
C15 0.0559(19) 0.068(3) 0.054(2) 0.006(2) 0.0049(16) -0.0058(18)
C16 0.0497(19) 0.0466(19) 0.039(2) -0.0004(15) 0.0058(15) 0.0011(15)
C17 0.058(2) 0.049(2) 0.037(2) -0.0047(17) 0.0085(16) -0.0061(16)
C18 0.077(2) 0.054(2) 0.060(3) -0.006(2) 0.015(2) -0.0035(19)
C19 0.064(2) 0.064(2) 0.054(3) -0.009(2) 0.0074(19) -0.0174(19)
C20 0.086(3) 0.068(2) 0.047(3) -0.0098(19) 0.009(2) -0.020(2)
C21 0.0513(17) 0.048(2) 0.0383(19) 0.0015(15) 0.0117(15) -0.0003(13)
C22 0.0554(19) 0.040(2) 0.041(2) -0.0044(15) 0.0048(15) -0.0058(14)
C23 0.081(3) 0.064(2) 0.059(3) -0.012(2) 0.023(2) -0.003(2)
C24 0.083(3) 0.053(2) 0.053(3) -0.0034(19) 0.0105(19) -0.0147(19)
C25 0.076(2) 0.070(3) 0.049(2) -0.0020(19) 0.0020(18) 0.0008(19)
N1 0.0463(15) 0.0480(16) 0.0347(17) 0.0012(13) 0.0061(12) 0.0004(12)
N2 0.0513(15) 0.0443(15) 0.0393(17) 0.0006(14) 0.0104(13) 0.0017(13)
O1 0.0773(17) 0.0555(16) 0.076(2) -0.0119(14) 0.0115(14) 0.0017(14)
O2 0.0518(14) 0.0748(18) 0.0755(19) -0.0153(14) 0.0131(13) 0.0105(13)
Fe1 0.0557(2) 0.0548(3) 0.0429(3) 0.0063(3) 0.01188(18) -0.0014(3)

loop_
_atom_type_symbol
_atom_type_description
_atom_type_scat_dispersion_real
_atom_type_scat_dispersion_imag
_atom_type_scat_source
C C 0.0033 0.0016 'International Tables Vol C Tables 4.2.6.8 and 6.1.1.4'
H H 0.0000 0.0000 'International Tables Vol C Tables 4.2.6.8 and 6.1.1.4'
N N 0.0061 0.0033 'International Tables Vol C Tables 4.2.6.8 and 6.1.1.4'
O O 0.0106 0.0060 'International Tables Vol C Tables 4.2.6.8 and 6.1.1.4'
Fe Fe 0.3463 0.8444 'International Tables Vol C Tables 4.2.6.8 and 6.1.1.4'

loop_
_geom_angle_atom_site_label_1
_geom_angle_atom_site_label_2
_geom_angle_atom_site_label_3
_geom_angle
N1 C1 N2 119.6(2)
N1 C1 C3 115.6(3)
N2 C1 C3 115.9(3)
N1 C1 C2 118.9(3)
N2 C1 C2 112.8(3)
C3 C1 C2 60.2(2)
C4 C2 C3 118.3(3)
C4 C2 C1 122.4(3)
C3 C2 C1 58.5(2)
C4 C2 H2A 115.3
C3 C2 H2A 115.3
C1 C2 H2A 115.3
C1 C3 C2 61.3(2)
C1 C3 H3B 117.6
C2 C3 H3B 117.6
C1 C3 H3A 117.6
C2 C3 H3A 117.6
H3B C3 H3A 114.7
O1 C4 O2 122.8(3)
O1 C4 C2 127.8(3)
O2 C4 C2 109.4(3)
O2 C5 H5A 109.5
O2 C5 H5B 109.5
H5A C5 H5B 109.5
O2 C5 H5C 109.5
H5A C5 H5C 109.5
H5B C5 H5C 109.5
N1 C6 C10 126.4(3)
N1 C6 C7 127.7(3)
C10 C6 C7 105.9(3)
N1 C6 Fe1 123.7(2)
C10 C6 Fe1 69.9(2)
C7 C6 Fe1 69.04(19)
C8 C7 C6 109.2(3)
C8 C7 Fe1 70.9(2)
C6 C7 Fe1 69.43(18)
C8 C7 H7A 125.4
C6 C7 H7A 125.4
Fe1 C7 H7A 125.8
C9 C8 C7 107.9(3)
C9 C8 Fe1 70.1(2)
C7 C8 Fe1 68.3(2)
C9 C8 H8A 126.1
C7 C8 H8A 126.1
Fe1 C8 H8A 127.1
C8 C9 C10 108.3(3)
C8 C9 Fe1 70.0(2)
C10 C9 Fe1 69.1(2)
C8 C9 H9A 125.8
C10 C9 H9A 125.8
Fe1 C9 H9A 126.7
C9 C10 C6 108.7(3)
C9 C10 Fe1 70.3(2)
C6 C10 Fe1 68.8(2)
C9 C10 H10A 125.6
C6 C10 H10A 125.6
Fe1 C10 H10A 126.9
C12 C11 N2 128.1(3)
C12 C11 C15 106.6(3)
N2 C11 C15 125.2(3)
C12 C11 Fe1 69.61(19)
N2 C11 Fe1 123.1(2)
C15 C11 Fe1 69.69(19)
C13 C12 C11 108.7(3)
C13 C12 Fe1 70.3(2)
C11 C12 Fe1 69.23(19)
C13 C12 H12A 125.6
C11 C12 H12A 125.6
Fe1 C12 H12A 126.5
C14 C13 C12 108.0(3)
C14 C13 Fe1 70.3(2)
C12 C13 Fe1 68.9(2)
C14 C13 H13A 126.0
C12 C13 H13A 126.0
Fe1 C13 H13A 126.4
C13 C14 C15 108.9(3)
C13 C14 Fe1 69.8(2)
C15 C14 Fe1 69.1(2)
C13 C14 H14A 125.5
C15 C14 H14A 125.5
Fe1 C14 H14A 127.1
C14 C15 C11 107.7(3)
C14 C15 Fe1 70.3(2)
C11 C15 Fe1 68.72(18)
C14 C15 H15A 126.1
C11 C15 H15A 126.1
Fe1 C15 H15A 126.4
N1 C16 C17 115.9(2)
N1 C16 H16B 108.3
C17 C16 H16B 108.3
N1 C16 H16A 108.3
C17 C16 H16A 108.3
H16B C16 H16A 107.4
C19 C17 C18 109.9(3)
C19 C17 C20 109.0(3)
C18 C17 C20 108.4(3)
C19 C17 C16 107.0(3)
C18 C17 C16 109.8(3)
C20 C17 C16 112.8(3)
C17 C18 H18A 109.5
C17 C18 H18B 109.5
H18A C18 H18B 109.5
C17 C18 H18C 109.5
H18A C18 H18C 109.5
H18B C18 H18C 109.5
C17 C19 H19A 109.5
C17 C19 H19B 109.5
H19A C19 H19B 109.5
C17 C19 H19C 109.5
H19A C19 H19C 109.5
H19B C19 H19C 109.5
C17 C20 H20A 109.5
C17 C20 H20B 109.5
H20A C20 H20B 109.5
C17 C20 H20C 109.5
H20A C20 H20C 109.5
H20B C20 H20C 109.5
N2 C21 C22 115.2(2)
N2 C21 H21B 108.5
C22 C21 H21B 108.5
N2 C21 H21A 108.5
C22 C21 H21A 108.5
H21B C21 H21A 107.5
C24 C22 C25 109.0(3)
C24 C22 C21 112.7(3)
C25 C22 C21 110.2(2)
C24 C22 C23 109.5(3)
C25 C22 C23 108.4(3)
C21 C22 C23 107.0(3)
C22 C23 H23A 109.5
C22 C23 H23B 109.5
H23A C23 H23B 109.5
C22 C23 H23C 109.5
H23A C23 H23C 109.5
H23B C23 H23C 109.5
C22 C24 H24A 109.5
C22 C24 H24B 109.5
H24A C24 H24B 109.5
C22 C24 H24C 109.5
H24A C24 H24C 109.5
H24B C24 H24C 109.5
C22 C25 H25C 109.5
C22 C25 H25B 109.5
H25C C25 H25B 109.5
C22 C25 H25A 109.5
H25C C25 H25A 109.5
H25B C25 H25A 109.5
C6 N1 C1 116.0(2)
C6 N1 C16 115.4(2)
C1 N1 C16 114.3(2)
C11 N2 C1 116.3(2)
C11 N2 C21 116.6(2)
C1 N2 C21 116.6(2)
C4 O2 C5 115.4(3)
C7 Fe1 C11 114.40(13)
C7 Fe1 C6 41.53(12)
C11 Fe1 C6 94.80(14)
C7 Fe1 C12 104.99(14)
C11 Fe1 C12 41.16(12)
C6 Fe1 C12 114.90(14)
C7 Fe1 C15 150.13(14)
C11 Fe1 C15 41.59(12)
C6 Fe1 C15 112.73(14)
C12 Fe1 C15 68.86(14)
C7 Fe1 C10 68.57(13)
C11 Fe1 C10 113.74(14)
C6 Fe1 C10 41.26(12)
C12 Fe1 C10 150.85(14)
C15 Fe1 C10 102.03(14)
C7 Fe1 C13 126.89(15)
C11 Fe1 C13 69.25(14)
C6 Fe1 C13 155.10(15)
C12 Fe1 C13 40.82(14)
C15 Fe1 C13 68.36(15)
C10 Fe1 C13 162.73(15)
C7 Fe1 C14 165.78(16)
C11 Fe1 C14 69.08(14)
C6 Fe1 C14 152.33(15)
C12 Fe1 C14 67.98(15)
C15 Fe1 C14 40.64(13)
C10 Fe1 C14 123.73(16)
C13 Fe1 C14 39.91(15)
C7 Fe1 C8 40.79(13)
C11 Fe1 C8 154.38(13)
C6 Fe1 C8 69.54(14)
C12 Fe1 C8 126.43(14)
C15 Fe1 C8 163.10(13)
C10 Fe1 C8 68.10(14)
C13 Fe1 C8 117.17(15)
C14 Fe1 C8 132.91(15)
C7 Fe1 C9 68.10(14)
C11 Fe1 C9 153.45(14)
C6 Fe1 C9 69.35(14)
C12 Fe1 C9 165.09(15)
C15 Fe1 C9 123.87(14)
C10 Fe1 C9 40.69(13)
C13 Fe1 C9 132.26(15)
C14 Fe1 C9 115.51(15)
C8 Fe1 C9 39.93(13)

loop_
_geom_bond_atom_site_label_1
_geom_bond_atom_site_label_2
_geom_bond_distance
C1 N1 1.454(4)
C1 N2 1.456(4)
C1 C3 1.491(4)
C1 C2 1.534(4)
C2 C4 1.486(5)
C2 C3 1.517(5)
C2 H2A 0.9900
C3 H3B 0.9800
C3 H3A 0.9800
C4 O1 1.200(4)
C4 O2 1.365(4)
C5 O2 1.448(4)
C5 H5A 0.9700
C5 H5B 0.9700
C5 H5C 0.9700
C6 N1 1.429(4)
C6 C10 1.430(4)
C6 C7 1.432(4)
C6 Fe1 2.021(3)
C7 C8 1.418(5)
C7 Fe1 2.016(3)
C7 H7A 0.9400
C8 C9 1.401(4)
C8 Fe1 2.051(4)
C8 H8A 0.9400
C9 C10 1.422(5)
C9 Fe1 2.052(4)
C9 H9A 0.9400
C10 Fe1 2.037(4)
C10 H10A 0.9400
C11 C12 1.422(4)
C11 N2 1.436(4)
C11 C15 1.439(4)
C11 Fe1 2.020(3)
C12 C13 1.418(5)
C12 Fe1 2.025(4)
C12 H12A 0.9400
C13 C14 1.396(5)
C13 Fe1 2.042(4)
C13 H13A 0.9400
C14 C15 1.417(5)
C14 Fe1 2.048(4)
C14 H14A 0.9400
C15 Fe1 2.033(3)
C15 H15A 0.9400
C16 N1 1.476(4)
C16 C17 1.538(4)
C16 H16B 0.9800
C16 H16A 0.9800
C17 C19 1.524(4)
C17 C18 1.534(4)
C17 C20 1.535(4)
C18 H18A 0.9700
C18 H18B 0.9700
C18 H18C 0.9700
C19 H19A 0.9700
C19 H19B 0.9700
C19 H19C 0.9700
C20 H20A 0.9700
C20 H20B 0.9700
C20 H20C 0.9700
C21 N2 1.478(4)
C21 C22 1.538(4)
C21 H21B 0.9800
C21 H21A 0.9800
C22 C24 1.516(4)
C22 C25 1.528(4)
C22 C23 1.538(4)
C23 H23A 0.9700
C23 H23B 0.9700
C23 H23C 0.9700
C24 H24A 0.9700
C24 H24B 0.9700
C24 H24C 0.9700
C25 H25C 0.9700
C25 H25B 0.9700
C25 H25A 0.9700
